data_7131409
loop_
_publ_author_name
'Chu, Zhenwei'
'Li, Jinhua'
'Hua, Yuhui'
'Luo, Ming'
'Chen, Dafa'
'Xia, Haiping'

_publ_section_title
;
 Hetero-carbolong chemistry: experimental and theoretical studies of
 diaza-metallapentalenes.
;
_journal_issue 28
_journal_name_full 'Chemical communications (Cambridge, England)'
_journal_page_first 4173
_journal_page_last 4176
_journal_paper_doi 10.1039/d3cc00029j
_journal_volume 59
_journal_year 2023
_chemical_formula_moiety 'C70 H63 Cl N2 O3 Os P3, Cl, 3(C H2 Cl2)'
_chemical_formula_sum 'C73 H69 Cl8 N2 O3 Os P3'
_chemical_formula_weight 1589.01
_space_group_crystal_system monoclinic
_space_group_IT_number 14
_space_group_name_Hall '-P 2ybc'
_space_group_name_H-M_alt 'P 1 21/c 1'
_atom_sites_solution_hydrogens geom
_atom_sites_solution_primary dual
_audit_creation_date 2022-06-18
_audit_creation_method
;
Olex2 1.3
(compiled 2020.11.12 svn.r5f609507 for OlexSys, GUI svn.r6408)
;
_audit_update_record
;
2023-03-05 deposited with the CCDC.	2023-03-14 downloaded from the CCDC.
;
_cell_angle_alpha 90
_cell_angle_beta 100.951(3)
_cell_angle_gamma 90
_cell_formula_units_Z 4
_cell_length_a 12.9751(11)
_cell_length_b 20.5087(17)
_cell_length_c 26.253(2)
_cell_measurement_reflns_used 8337
_cell_measurement_temperature 100.0
_cell_measurement_theta_max 67.08
_cell_measurement_theta_min 3.43
_cell_volume 6858.8(10)
_computing_cell_refinement 'SAINT V8.40A (Bruker, 2019)'
_computing_data_collection 'Apex3 (Bruker 2018)'
_computing_data_reduction 'SAINT V8.40A (Bruker, 2019)'
_computing_molecular_graphics 'Olex2 1.3 (Dolomanov et al., 2009)'
_computing_publication_material 'Olex2 1.3 (Dolomanov et al., 2009)'
_computing_structure_refinement 'SHELXL 2014/7 (Sheldrick, 2015)'
_computing_structure_solution 'SHELXT 2014/5 (Sheldrick, 2014)'
_diffrn_ambient_temperature 100.0
_diffrn_measured_fraction_theta_full 0.977
_diffrn_measured_fraction_theta_max 0.977
_diffrn_measurement_device_type 'Bruker APEX-II CCD'
_diffrn_measurement_method '\f and \w scans'
_diffrn_radiation_type CuK\a
_diffrn_radiation_wavelength 1.54178
_diffrn_reflns_av_R_equivalents 0.0463
_diffrn_reflns_av_unetI/netI 0.0382
_diffrn_reflns_Laue_measured_fraction_full 0.977
_diffrn_reflns_Laue_measured_fraction_max 0.977
_diffrn_reflns_limit_h_max 15
_diffrn_reflns_limit_h_min -14
_diffrn_reflns_limit_k_max 24
_diffrn_reflns_limit_k_min -24
_diffrn_reflns_limit_l_max 30
_diffrn_reflns_limit_l_min -31
_diffrn_reflns_number 54402
_diffrn_reflns_point_group_measured_fraction_full 0.977
_diffrn_reflns_point_group_measured_fraction_max 0.977
_diffrn_reflns_theta_full 67.074
_diffrn_reflns_theta_max 67.074
_diffrn_reflns_theta_min 2.753
_diffrn_source_current 1.11
_diffrn_source_power 0.0555
_diffrn_source_voltage 50.0
_diffrn_standards_number 0
_exptl_absorpt_coefficient_mu 7.431
_exptl_absorpt_correction_T_max 0.1642
_exptl_absorpt_correction_T_min 0.0549
_exptl_absorpt_correction_type multi-scan
_exptl_absorpt_process_details
;
SADABS-2016/2 (Bruker,2016/2) was used for absorption correction.
wR2(int) was 0.1124 before and 0.0591 after correction.
The Ratio of minimum to maximum transmission is 0.3343.
The \l/2 correction factor is Not present.
;
_exptl_crystal_colour brown
_exptl_crystal_colour_primary brown
_exptl_crystal_density_diffrn 1.539
_exptl_crystal_description block
_exptl_crystal_F_000 3208
_exptl_crystal_size_max 0.16
_exptl_crystal_size_mid 0.12
_exptl_crystal_size_min 0.1
_refine_diff_density_max 2.534
_refine_diff_density_min -0.801
_refine_diff_density_rms 0.105
_refine_ls_extinction_method none
_refine_ls_goodness_of_fit_ref 1.082
_refine_ls_hydrogen_treatment constr
_refine_ls_matrix_type full
_refine_ls_number_parameters 814
_refine_ls_number_reflns 11981
_refine_ls_number_restraints 0
_refine_ls_restrained_S_all 1.082
_refine_ls_R_factor_all 0.0327
_refine_ls_R_factor_gt 0.0313
_refine_ls_shift/su_max 0.004
_refine_ls_shift/su_mean 0.000
_refine_ls_structure_factor_coef Fsqd
_refine_ls_weighting_details 'w=1/[\s^2^(Fo^2^)+(0.0435P)^2^+8.9174P] where P=(Fo^2^+2Fc^2^)/3'
_refine_ls_weighting_scheme calc
_refine_ls_wR_factor_gt 0.0841
_refine_ls_wR_factor_ref 0.0882
_reflns_Friedel_coverage 0.000
_reflns_number_gt 11686
_reflns_number_total 11981
_reflns_threshold_expression 'I > 2\s(I)'
_cod_data_source_file d3cc00029j2.cif
_cod_data_source_block czw_mr_111_8_20220611_0m
_cod_depositor_comments 'Adding full bibliography for 7131403--7131410.cif.'
_cod_original_cell_volume 6858.9(10)
_cod_database_code 7131409
_shelx_shelxl_version_number 2014/7
_shelx_space_group_comment
;
The symmetry employed for this shelxl refinement is uniquely defined
by the following loop, which should always be used as a source of
symmetry information in preference to the above space-group names.
They are only intended as comments.
;
_shelx_estimated_absorpt_t_max 0.524
_shelx_estimated_absorpt_t_min 0.383
_olex2_refinement_description
;
1. Fixed Uiso
 At 1.2 times of:
  All C(H) groups, All C(H,H) groups
 At 1.5 times of:
  All C(H,H,H) groups, All O(H) groups
2.a Ternary CH refined with riding coordinates:
 C00Q(H00Q)
2.b Secondary CH2 refined with riding coordinates:
 C01N(H01B,H01E), C02C(H02Q,H02R), C02D(H02M,H02N), C02F(H02G,H02H), C02H(H02O,
 H02P)
2.c Aromatic/amide H refined with riding coordinates:
 C00J(H00J), C00K(H00K), C00L(H00L), C00M(H00M), C00N(H00N), C00P(H00P),
 C00R(H00R), C00U(H00U), C00X(H00X), C00Z(H00Z), C010(H010), C013(H013),
 C015(H015), C016(H016), C017(H017), C019(H019), C01A(H01A), C01C(H01C),
 C01D(H01D), C01F(H01F), C01G(H01G), C01H(H01H), C01J(H01J), C01K(H01K),
 C01L(H01L), C01M(H01M), C01O(H01O), C01P(H01P), C01Q(H01Q), C01R(H01R),
 C01S(H01S), C01T(H01T), C01U(H01U), C01V(H01V), C01W(H01W), C01X(H01X),
 C01Y(H01Y), C01Z(H01Z), C020(H020), C021(H021), C022(H022), C023(H023),
 C024(H024), C025(H025), C026(H026), C027(H027), C028(H028), C02A(H02D),
 C02B(H02E), C02E(H02F), C02G(H02I)
2.d Idealised Me refined as rotating group:
 C029(H02A,H02B,H02C), C02I(H02J,H02K,H02L)
2.e Idealised tetrahedral OH refined as rotating group:
 O00D(H00D)
;
_olex2_submission_special_instructions 'No special instructions were received'

loop_
_space_group_symop_operation_xyz
'x, y, z'
'-x, y+1/2, -z+1/2'
'-x, -y, -z'
'x, -y-1/2, z-1/2'

loop_
_atom_site_label
_atom_site_type_symbol
_atom_site_fract_x
_atom_site_fract_y
_atom_site_fract_z
_atom_site_U_iso_or_equiv
_atom_site_adp_type
_atom_site_occupancy
_atom_site_site_symmetry_order
_atom_site_calc_flag
_atom_site_refinement_flags_posn
_atom_site_refinement_flags_adp
_atom_site_refinement_flags_occupancy
_atom_site_disorder_assembly
_atom_site_disorder_group
Os01 Os 0.71855(2) 0.72331(2) 0.61630(2) 0.02351(6) Uani 1 1 d . . . . .
Cl4 Cl 0.82377(5) 0.70989(3) 0.54637(3) 0.02802(14) Uani 1 1 d . . . . .
Cl7 Cl 0.44264(6) 0.75585(4) 0.77946(3) 0.03370(15) Uani 1 1 d . . . . .
P004 P 0.80886(6) 0.59984(3) 0.76822(3) 0.02693(15) Uani 1 1 d . . . . .
P005 P 0.61874(5) 0.63262(3) 0.57117(3) 0.02512(15) Uani 1 1 d . . . . .
P006 P 0.85057(6) 0.79805(4) 0.65358(3) 0.02628(15) Uani 1 1 d . . . . .
Cl2 Cl 0.53165(7) 0.59192(5) 0.88102(3) 0.0460(2) Uani 1 1 d . . . . .
Cl3 Cl 0.37467(7) 0.52161(4) 0.80594(4) 0.0476(2) Uani 1 1 d . . . . .
Cl1 Cl 1.13087(8) 0.76760(5) 0.84262(4) 0.0533(2) Uani 1 1 d . . . . .
Cl6 Cl 1.02620(6) 0.58893(5) 0.52975(4) 0.0505(2) Uani 1 1 d . . . . .
Cl5 Cl 0.92032(11) 0.59812(8) 0.42138(4) 0.0847(5) Uani 1 1 d . . . . .
Cl Cl 1.25813(11) 0.65396(7) 0.87516(6) 0.0814(4) Uani 1 1 d . . . . .
O00D O 0.58578(16) 0.66000(10) 0.74114(8) 0.0297(4) Uani 1 1 d . . . . .
H00D H 0.5431 0.6852 0.7515 0.044 Uiso 1 1 calc R U . . .
O00E O 0.41018(17) 0.81761(11) 0.52894(9) 0.0355(5) Uani 1 1 d . . . . .
O00F O 0.34542(18) 0.79875(12) 0.60166(9) 0.0400(5) Uani 1 1 d . . . . .
N00G N 0.5195(2) 0.78809(13) 0.60543(10) 0.0305(5) Uani 1 1 d . . . . .
N00H N 0.6082(2) 0.79026(12) 0.58337(10) 0.0282(5) Uani 1 1 d . . . . .
C00I C 0.7561(2) 0.65443(13) 0.71718(11) 0.0260(6) Uani 1 1 d . . . . .
C00J C 0.8536(3) 0.93563(16) 0.63564(13) 0.0362(7) Uani 1 1 d . . . . .
H00J H 0.8163 0.9409 0.6632 0.043 Uiso 1 1 calc R U . . .
C00K C 0.5334(2) 0.70681(16) 0.42458(12) 0.0316(6) Uani 1 1 d . . . . .
H00K H 0.5018 0.7458 0.4095 0.038 Uiso 1 1 calc R U . . .
C00L C 0.7310(2) 0.85966(14) 0.71722(12) 0.0304(6) Uani 1 1 d . . . . .
H00L H 0.6891 0.8747 0.6857 0.036 Uiso 1 1 calc R U . . .
C00M C 0.6968(3) 0.90733(16) 0.49425(13) 0.0353(7) Uani 1 1 d . . . . .
H00M H 0.7348 0.9063 0.4667 0.042 Uiso 1 1 calc R U . . .
C00N C 0.8817(2) 0.80095(14) 0.76262(12) 0.0288(6) Uani 1 1 d . . . . .
H00N H 0.9431 0.7759 0.7623 0.035 Uiso 1 1 calc R U . . .
C00O C 0.4867(2) 0.61317(14) 0.58220(12) 0.0290(6) Uani 1 1 d . . . . .
C00P C 0.6246(2) 0.59254(15) 0.46867(12) 0.0283(6) Uani 1 1 d . . . . .
H00P H 0.6557 0.5533 0.4835 0.034 Uiso 1 1 calc R U . . .
C00Q C 0.6628(2) 0.69729(14) 0.72188(11) 0.0266(6) Uani 1 1 d . . . . .
H00Q H 0.6874 0.7333 0.7469 0.032 Uiso 1 1 calc R U . . .
C00R C 0.7936(2) 0.55009(14) 0.58823(11) 0.0285(6) Uani 1 1 d . . . . .
H00R H 0.8326 0.5888 0.5860 0.034 Uiso 1 1 calc R U . . .
C00S C 0.4206(3) 0.80356(15) 0.57391(13) 0.0336(7) Uani 1 1 d . . . . .
C00T C 0.6625(3) 0.96704(16) 0.51032(13) 0.0359(7) Uani 1 1 d . . . . .
C00U C 0.6288(2) 0.49564(15) 0.58673(12) 0.0309(6) Uani 1 1 d . . . . .
H00U H 0.5546 0.4969 0.5832 0.037 Uiso 1 1 calc R U . . .
C00V C 0.8358(2) 0.63913(14) 0.83112(12) 0.0301(6) Uani 1 1 d . . . . .
C00W C 0.6845(2) 0.55333(14) 0.58327(11) 0.0273(6) Uani 1 1 d . . . . .
C00X C 0.4030(2) 0.60231(15) 0.54139(12) 0.0312(6) Uani 1 1 d . . . . .
H00X H 0.4116 0.6100 0.5068 0.037 Uiso 1 1 calc R U . . .
C00Y C 0.8761(2) 0.87365(15) 0.62000(12) 0.0321(6) Uani 1 1 d . . . . .
C00Z C 0.5510(2) 0.69880(15) 0.47779(12) 0.0306(6) Uani 1 1 d . . . . .
H00Z H 0.5316 0.7324 0.4991 0.037 Uiso 1 1 calc R U . . .
C010 C 0.4719(2) 0.60211(15) 0.63306(12) 0.0312(6) Uani 1 1 d . . . . .
H010 H 0.5281 0.6097 0.6614 0.037 Uiso 1 1 calc R U . . .
C011 C 0.6209(2) 0.85047(14) 0.55851(11) 0.0283(6) Uani 1 1 d . . . . .
C012 C 0.5972(2) 0.64139(15) 0.50049(11) 0.0279(6) Uani 1 1 d . . . . .
C013 C 0.5309(2) 0.75422(14) 0.65238(11) 0.0294(6) Uani 1 1 d . . . . .
H013 H 0.4760 0.7508 0.6716 0.035 Uiso 1 1 calc R U . . .
C014 C 0.8230(2) 0.82397(14) 0.71624(11) 0.0285(6) Uani 1 1 d . . . . .
C015 C 0.6654(3) 0.50467(16) 0.72812(13) 0.0358(7) Uani 1 1 d . . . . .
H015 H 0.6646 0.5250 0.6955 0.043 Uiso 1 1 calc R U . . .
C016 C 0.6762(2) 0.84928(15) 0.51794(12) 0.0315(6) Uani 1 1 d . . . . .
H016 H 0.6998 0.8090 0.5065 0.038 Uiso 1 1 calc R U . . .
C017 C 0.8512(2) 0.81438(15) 0.80941(12) 0.0320(6) Uani 1 1 d . . . . .
H017 H 0.8921 0.7988 0.8409 0.038 Uiso 1 1 calc R U . . .
C018 C 0.9286(2) 0.56536(15) 0.75426(11) 0.0310(6) Uani 1 1 d . . . . .
C019 C 0.7949(2) 0.65973(13) 0.67290(11) 0.0258(6) Uani 1 1 d . . . . .
H019 H 0.8545 0.6354 0.6679 0.031 Uiso 1 1 calc R U . . .
C01A C 0.3068(2) 0.58035(16) 0.55075(13) 0.0347(7) Uani 1 1 d . . . . .
H01A H 0.2502 0.5731 0.5225 0.042 Uiso 1 1 calc R U . . .
C01B C 0.7232(2) 0.53168(14) 0.77318(12) 0.0311(6) Uani 1 1 d . . . . .
C01C C 0.5864(2) 0.90985(15) 0.57501(12) 0.0319(6) Uani 1 1 d . . . . .
H01C H 0.5489 0.9110 0.6028 0.038 Uiso 1 1 calc R U . . .
C01D C 1.0190(3) 0.71074(16) 0.65023(12) 0.0322(6) Uani 1 1 d . . . . .
H01D H 0.9687 0.6826 0.6303 0.039 Uiso 1 1 calc R U . . .
C01E C 0.9869(2) 0.76938(15) 0.66859(12) 0.0310(6) Uani 1 1 d . . . . .
C01F C 1.0632(3) 0.81065(17) 0.69728(12) 0.0358(7) Uani 1 1 d . . . . .
H01F H 1.0428 0.8517 0.7088 0.043 Uiso 1 1 calc R U . . .
C01G C 0.9348(3) 0.63645(18) 0.86279(13) 0.0401(7) Uani 1 1 d . . . . .
H01G H 0.9901 0.6138 0.8514 0.048 Uiso 1 1 calc R U . . .
C01H C 0.7552(2) 0.67239(15) 0.84868(12) 0.0314(6) Uani 1 1 d . . . . .
H01H H 0.6872 0.6745 0.8275 0.038 Uiso 1 1 calc R U . . .
C01I C 0.6273(2) 0.72631(13) 0.66856(12) 0.0268(6) Uani 1 1 d . . . . .
C01J C 0.6069(3) 0.96717(15) 0.55078(13) 0.0347(7) Uani 1 1 d . . . . .
H01J H 0.5825 1.0074 0.5620 0.042 Uiso 1 1 calc R U . . .
C01K C 1.1676(3) 0.79200(19) 0.70889(13) 0.0410(8) Uani 1 1 d . . . . .
H01K H 1.2181 0.8196 0.7293 0.049 Uiso 1 1 calc R U . . .
C01L C 0.6066(2) 0.60118(16) 0.41506(12) 0.0326(6) Uani 1 1 d . . . . .
H01L H 0.6252 0.5677 0.3935 0.039 Uiso 1 1 calc R U . . .
C01M C 0.9317(3) 0.50034(16) 0.73936(12) 0.0361(7) Uani 1 1 d . . . . .
H01M H 0.8716 0.4734 0.7379 0.043 Uiso 1 1 calc R U . . .
C01N C 0.2378(3) 0.80961(17) 0.57335(14) 0.0390(7) Uani 1 1 d . . . . .
H01B H 0.2384 0.8454 0.5481 0.047 Uiso 1 1 calc R U . . .
H01E H 0.1937 0.8238 0.5982 0.047 Uiso 1 1 calc R U . . .
C01O C 0.8857(3) 0.99046(17) 0.61112(15) 0.0450(8) Uani 1 1 d . . . . .
H01O H 0.8691 1.0329 0.6216 0.054 Uiso 1 1 calc R U . . .
C01P C 0.6816(3) 0.43640(15) 0.59541(12) 0.0346(7) Uani 1 1 d . . . . .
H01P H 0.6433 0.3975 0.5980 0.042 Uiso 1 1 calc R U . . .
C01Q C 0.7230(3) 0.50232(16) 0.82105(13) 0.0370(7) Uani 1 1 d . . . . .
H01Q H 0.7622 0.5208 0.8519 0.044 Uiso 1 1 calc R U . . .
C01R C 0.5615(2) 0.65827(16) 0.39296(12) 0.0328(6) Uani 1 1 d . . . . .
H01R H 0.5500 0.6642 0.3564 0.039 Uiso 1 1 calc R U . . .
C01S C 0.7012(2) 0.87302(15) 0.76422(13) 0.0337(7) Uani 1 1 d . . . . .
H01S H 0.6395 0.8977 0.7648 0.040 Uiso 1 1 calc R U . . .
C01T C 1.1987(3) 0.73272(19) 0.69071(14) 0.0417(8) Uani 1 1 d . . . . .
H01T H 1.2702 0.7197 0.6987 0.050 Uiso 1 1 calc R U . . .
C01U C 1.1245(3) 0.69286(17) 0.66080(13) 0.0380(7) Uani 1 1 d . . . . .
H01U H 1.1458 0.6531 0.6474 0.046 Uiso 1 1 calc R U . . .
C01V C 1.0179(3) 0.60444(16) 0.75689(13) 0.0365(7) Uani 1 1 d . . . . .
H01V H 1.0158 0.6491 0.7662 0.044 Uiso 1 1 calc R U . . .
C01W C 0.6648(3) 0.44562(16) 0.82307(14) 0.0413(8) Uani 1 1 d . . . . .
H01W H 0.6638 0.4256 0.8556 0.050 Uiso 1 1 calc R U . . .
C01X C 0.7742(3) 0.70229(16) 0.89674(13) 0.0344(7) Uani 1 1 d . . . . .
H01X H 0.7191 0.7249 0.9084 0.041 Uiso 1 1 calc R U . . .
C01Y C 0.7611(3) 0.85055(16) 0.81030(12) 0.0357(7) Uani 1 1 d . . . . .
H01Y H 0.7406 0.8599 0.8424 0.043 Uiso 1 1 calc R U . . .
C01Z C 0.9530(3) 0.6667(2) 0.91098(14) 0.0442(8) Uani 1 1 d . . . . .
H01Z H 1.0208 0.6648 0.9323 0.053 Uiso 1 1 calc R U . . .
C020 C 0.6086(3) 0.44767(17) 0.73104(14) 0.0412(8) Uani 1 1 d . . . . .
H020 H 0.5696 0.4289 0.7002 0.049 Uiso 1 1 calc R U . . .
C021 C 0.8730(3) 0.69961(17) 0.92811(12) 0.0363(7) Uani 1 1 d . . . . .
H021 H 0.8856 0.7202 0.9611 0.044 Uiso 1 1 calc R U . . .
C022 C 0.9309(3) 0.86679(18) 0.57915(13) 0.0422(8) Uani 1 1 d . . . . .
H022 H 0.9455 0.8245 0.5676 0.051 Uiso 1 1 calc R U . . .
C023 C 0.7896(3) 0.43387(16) 0.60032(13) 0.0367(7) Uani 1 1 d . . . . .
H023 H 0.8254 0.3934 0.6064 0.044 Uiso 1 1 calc R U . . .
C024 C 1.0232(3) 0.47478(18) 0.72653(14) 0.0420(8) Uani 1 1 d . . . . .
H024 H 1.0249 0.4308 0.7153 0.050 Uiso 1 1 calc R U . . .
C025 C 0.8451(3) 0.49073(16) 0.59639(12) 0.0342(7) Uani 1 1 d . . . . .
H025 H 0.9192 0.4890 0.5993 0.041 Uiso 1 1 calc R U . . .
C026 C 0.3760(3) 0.58018(16) 0.64239(13) 0.0359(7) Uani 1 1 d . . . . .
H026 H 0.3667 0.5728 0.6770 0.043 Uiso 1 1 calc R U . . .
C027 C 0.2934(2) 0.56905(16) 0.60114(14) 0.0358(7) Uani 1 1 d . . . . .
H027 H 0.2279 0.5537 0.6075 0.043 Uiso 1 1 calc R U . . .
C028 C 0.9638(3) 0.9213(2) 0.55557(15) 0.0491(9) Uani 1 1 d . . . . .
H028 H 1.0019 0.9163 0.5283 0.059 Uiso 1 1 calc R U . . .
C029 C 0.6876(3) 1.02993(17) 0.48519(15) 0.0450(8) Uani 1 1 d . . . . .
H02A H 0.6541 1.0297 0.4484 0.067 Uiso 1 1 calc R U . . .
H02B H 0.7638 1.0339 0.4882 0.067 Uiso 1 1 calc R U . . .
H02C H 0.6613 1.0669 0.5026 0.067 Uiso 1 1 calc R U . . .
C02A C 0.6083(3) 0.41818(16) 0.77808(15) 0.0409(8) Uani 1 1 d . . . . .
H02D H 0.5695 0.3792 0.7797 0.049 Uiso 1 1 calc R U . . .
C02B C 1.1094(3) 0.57774(19) 0.74591(14) 0.0413(8) Uani 1 1 d . . . . .
H02E H 1.1710 0.6036 0.7492 0.050 Uiso 1 1 calc R U . . .
C02C C 0.9065(3) 0.57997(18) 0.48473(13) 0.0390(7) Uani 1 1 d . . . . .
H02Q H 0.8811 0.5346 0.4861 0.047 Uiso 1 1 calc R U . . .
H02R H 0.8530 0.6093 0.4948 0.047 Uiso 1 1 calc R U . . .
C02D C 0.4677(3) 0.58603(17) 0.81532(14) 0.0393(7) Uani 1 1 d . . . . .
H02M H 0.5207 0.5784 0.7933 0.047 Uiso 1 1 calc R U . . .
H02N H 0.4317 0.6277 0.8044 0.047 Uiso 1 1 calc R U . . .
C02E C 0.9415(3) 0.98302(19) 0.57158(15) 0.0491(9) Uani 1 1 d . . . . .
H02F H 0.9644 1.0203 0.5554 0.059 Uiso 1 1 calc R U . . .
C02F C 0.1886(4) 0.7500(2) 0.54478(15) 0.0571(10) Uani 1 1 d . . . . .
H02G H 0.2104 0.7117 0.5672 0.068 Uiso 1 1 calc R U . . .
H02H H 0.1116 0.7541 0.5413 0.068 Uiso 1 1 calc R U . . .
C02G C 1.1111(3) 0.51343(19) 0.73019(14) 0.0432(8) Uani 1 1 d . . . . .
H02I H 1.1736 0.4958 0.7218 0.052 Uiso 1 1 calc R U . . .
C02H C 1.2595(4) 0.7370(3) 0.8622(2) 0.0630(11) Uani 1 1 d . . . . .
H02O H 1.3000 0.7450 0.8344 0.076 Uiso 1 1 calc R U . . .
H02P H 1.2947 0.7605 0.8937 0.076 Uiso 1 1 calc R U . . .
C02I C 0.2105(4) 0.7347(2) 0.4925(2) 0.0660(12) Uani 1 1 d . . . . .
H02J H 0.2070 0.7748 0.4719 0.099 Uiso 1 1 calc R U . . .
H02K H 0.1581 0.7036 0.4750 0.099 Uiso 1 1 calc R U . . .
H02L H 0.2807 0.7156 0.4960 0.099 Uiso 1 1 calc R U . . .

loop_
_atom_site_aniso_label
_atom_site_aniso_U_11
_atom_site_aniso_U_22
_atom_site_aniso_U_33
_atom_site_aniso_U_23
_atom_site_aniso_U_13
_atom_site_aniso_U_12
Os01 0.02489(9) 0.02195(8) 0.02465(9) 0.00038(4) 0.00719(6) 0.00031(4)
Cl4 0.0292(3) 0.0282(3) 0.0283(3) 0.0002(3) 0.0098(3) 0.0000(3)
Cl7 0.0327(4) 0.0342(4) 0.0352(4) -0.0018(3) 0.0090(3) 0.0018(3)
P004 0.0300(4) 0.0247(3) 0.0266(4) 0.0014(3) 0.0068(3) 0.0026(3)
P005 0.0248(3) 0.0244(3) 0.0265(3) 0.0002(3) 0.0057(3) 0.0002(3)
P006 0.0277(4) 0.0259(4) 0.0264(4) -0.0005(3) 0.0080(3) -0.0021(3)
Cl2 0.0410(4) 0.0527(5) 0.0452(4) 0.0008(4) 0.0100(3) -0.0106(4)
Cl3 0.0429(4) 0.0442(5) 0.0549(5) 0.0033(4) 0.0070(4) -0.0113(4)
Cl1 0.0474(5) 0.0581(5) 0.0525(5) -0.0070(4) 0.0044(4) -0.0011(4)
Cl6 0.0317(4) 0.0508(5) 0.0677(6) -0.0070(4) 0.0060(4) 0.0032(3)
Cl5 0.0858(8) 0.1239(11) 0.0530(6) 0.0363(7) 0.0349(6) 0.0630(8)
Cl 0.0730(7) 0.0636(7) 0.1119(10) 0.0005(7) 0.0284(7) 0.0122(6)
O00D 0.0294(10) 0.0286(10) 0.0333(11) 0.0035(8) 0.0118(8) 0.0013(8)
O00E 0.0366(12) 0.0371(12) 0.0334(12) 0.0047(9) 0.0076(9) 0.0027(9)
O00F 0.0347(12) 0.0497(14) 0.0380(12) 0.0090(10) 0.0132(10) 0.0126(10)
N00G 0.0295(13) 0.0318(13) 0.0325(13) 0.0051(10) 0.0119(11) 0.0059(10)
N00H 0.0302(13) 0.0261(12) 0.0296(13) 0.0016(10) 0.0095(10) 0.0025(10)
C00I 0.0266(14) 0.0226(13) 0.0286(14) 0.0019(11) 0.0046(11) -0.0003(11)
C00J 0.0366(17) 0.0321(16) 0.0402(17) 0.0034(13) 0.0084(14) -0.0031(13)
C00K 0.0284(15) 0.0313(15) 0.0345(16) 0.0046(13) 0.0044(12) -0.0036(12)
C00L 0.0335(15) 0.0247(14) 0.0337(15) -0.0011(12) 0.0082(12) -0.0031(12)
C00M 0.0412(17) 0.0341(16) 0.0330(16) 0.0061(13) 0.0128(14) 0.0037(13)
C00N 0.0263(14) 0.0272(15) 0.0339(15) -0.0013(12) 0.0082(12) -0.0044(11)
C00O 0.0284(14) 0.0248(14) 0.0351(15) -0.0004(11) 0.0094(12) 0.0019(11)
C00P 0.0248(14) 0.0287(15) 0.0314(15) -0.0006(12) 0.0056(12) -0.0014(11)
C00Q 0.0285(14) 0.0246(14) 0.0284(14) 0.0007(11) 0.0098(11) -0.0005(11)
C00R 0.0312(15) 0.0275(14) 0.0269(14) -0.0011(11) 0.0059(11) -0.0001(11)
C00S 0.0374(17) 0.0267(15) 0.0387(18) 0.0024(13) 0.0126(14) 0.0055(12)
C00T 0.0395(17) 0.0297(16) 0.0393(17) 0.0064(13) 0.0092(14) 0.0030(13)
C00U 0.0310(15) 0.0291(15) 0.0332(15) -0.0005(12) 0.0074(12) -0.0019(12)
C00V 0.0354(16) 0.0259(14) 0.0302(15) 0.0021(12) 0.0093(12) -0.0001(12)
C00W 0.0336(15) 0.0260(14) 0.0229(13) -0.0006(11) 0.0067(11) 0.0009(11)
C00X 0.0290(15) 0.0316(15) 0.0330(15) -0.0009(12) 0.0058(12) 0.0012(12)
C00Y 0.0333(16) 0.0321(16) 0.0300(15) 0.0021(12) 0.0034(12) -0.0070(12)
C00Z 0.0289(15) 0.0282(15) 0.0348(16) -0.0025(12) 0.0062(12) -0.0009(12)
C010 0.0319(15) 0.0290(15) 0.0332(15) -0.0008(12) 0.0074(12) -0.0013(12)
C011 0.0302(15) 0.0265(14) 0.0276(14) 0.0026(11) 0.0041(12) 0.0005(11)
C012 0.0242(14) 0.0306(15) 0.0294(14) 0.0003(12) 0.0062(11) -0.0028(11)
C013 0.0345(15) 0.0275(15) 0.0281(14) 0.0035(12) 0.0108(12) 0.0027(12)
C014 0.0311(15) 0.0252(14) 0.0313(15) -0.0021(11) 0.0111(12) -0.0050(11)
C015 0.0402(17) 0.0341(16) 0.0329(16) 0.0013(13) 0.0067(13) -0.0006(13)
C016 0.0361(16) 0.0277(15) 0.0322(15) 0.0028(12) 0.0100(13) 0.0045(12)
C017 0.0355(16) 0.0324(15) 0.0287(15) -0.0007(12) 0.0073(12) -0.0074(12)
C018 0.0329(15) 0.0332(16) 0.0269(14) 0.0040(12) 0.0059(12) 0.0076(12)
C019 0.0261(14) 0.0232(13) 0.0280(14) -0.0007(11) 0.0048(11) -0.0011(11)
C01A 0.0246(15) 0.0358(16) 0.0425(18) -0.0026(13) 0.0035(13) -0.0002(12)
C01B 0.0322(15) 0.0260(14) 0.0366(16) 0.0004(12) 0.0101(13) 0.0020(12)
C01C 0.0323(15) 0.0314(16) 0.0333(15) 0.0005(12) 0.0096(12) 0.0014(12)
C01D 0.0303(16) 0.0356(16) 0.0320(16) 0.0011(13) 0.0092(13) -0.0016(13)
C01E 0.0300(16) 0.0374(17) 0.0265(15) 0.0006(12) 0.0079(12) -0.0034(12)
C01F 0.0365(17) 0.0395(17) 0.0334(16) -0.0041(13) 0.0120(13) -0.0073(13)
C01G 0.0390(18) 0.0465(19) 0.0342(17) -0.0015(14) 0.0057(14) 0.0112(15)
C01H 0.0344(16) 0.0299(15) 0.0314(15) 0.0039(12) 0.0101(12) -0.0004(12)
C01I 0.0287(15) 0.0231(14) 0.0289(15) -0.0012(10) 0.0060(12) -0.0016(10)
C01J 0.0395(17) 0.0258(15) 0.0392(17) 0.0015(12) 0.0087(13) 0.0044(12)
C01K 0.0329(17) 0.056(2) 0.0349(17) -0.0007(15) 0.0080(14) -0.0113(15)
C01L 0.0298(15) 0.0374(17) 0.0313(15) -0.0032(12) 0.0077(12) -0.0029(12)
C01M 0.0424(18) 0.0321(16) 0.0341(16) 0.0020(13) 0.0080(14) 0.0064(13)
C01N 0.0357(17) 0.0418(18) 0.0403(17) 0.0053(14) 0.0093(14) 0.0040(14)
C01O 0.050(2) 0.0313(17) 0.054(2) 0.0029(15) 0.0086(17) -0.0071(15)
C01P 0.0421(17) 0.0274(15) 0.0348(16) -0.0002(12) 0.0083(14) -0.0031(13)
C01Q 0.0447(18) 0.0303(16) 0.0366(17) 0.0020(13) 0.0091(14) 0.0011(13)
C01R 0.0303(15) 0.0382(17) 0.0303(15) 0.0009(13) 0.0071(12) -0.0051(13)
C01S 0.0331(16) 0.0309(15) 0.0397(17) -0.0031(13) 0.0134(13) -0.0017(12)
C01T 0.0299(17) 0.058(2) 0.0386(18) 0.0046(15) 0.0088(14) 0.0002(15)
C01U 0.0335(16) 0.0434(19) 0.0394(17) 0.0040(14) 0.0131(14) 0.0030(14)
C01V 0.0374(17) 0.0341(16) 0.0382(17) 0.0045(13) 0.0078(14) 0.0046(13)
C01W 0.053(2) 0.0317(17) 0.0412(18) 0.0059(14) 0.0139(16) -0.0014(14)
C01X 0.0418(18) 0.0319(16) 0.0332(15) 0.0029(13) 0.0166(14) 0.0024(13)
C01Y 0.0415(17) 0.0357(17) 0.0335(16) -0.0062(13) 0.0164(14) -0.0071(13)
C01Z 0.0375(18) 0.058(2) 0.0348(17) -0.0045(15) 0.0016(14) 0.0063(16)
C020 0.0398(18) 0.0360(18) 0.0470(19) -0.0064(15) 0.0059(15) -0.0044(14)
C021 0.0416(18) 0.0381(17) 0.0299(15) -0.0015(13) 0.0080(13) -0.0020(14)
C022 0.054(2) 0.0372(18) 0.0372(17) -0.0039(14) 0.0146(15) -0.0108(15)
C023 0.0446(18) 0.0279(15) 0.0373(17) 0.0007(12) 0.0070(14) 0.0066(13)
C024 0.048(2) 0.0380(18) 0.0408(18) 0.0016(14) 0.0108(15) 0.0148(15)
C025 0.0331(16) 0.0330(16) 0.0369(16) 0.0008(13) 0.0072(13) 0.0044(13)
C026 0.0389(17) 0.0325(16) 0.0395(17) -0.0006(13) 0.0158(14) -0.0007(13)
C027 0.0285(15) 0.0332(16) 0.0481(19) -0.0022(14) 0.0132(14) 0.0000(12)
C028 0.061(2) 0.050(2) 0.0393(19) 0.0010(16) 0.0180(17) -0.0192(18)
C029 0.052(2) 0.0334(18) 0.052(2) 0.0109(15) 0.0151(17) 0.0015(15)
C02A 0.0388(18) 0.0282(16) 0.058(2) 0.0016(15) 0.0153(16) -0.0011(13)
C02B 0.0338(17) 0.051(2) 0.0402(18) 0.0087(15) 0.0085(14) 0.0072(15)
C02C 0.0370(17) 0.0449(19) 0.0361(17) -0.0034(14) 0.0094(14) 0.0058(14)
C02D 0.0401(18) 0.0354(17) 0.0445(18) 0.0066(14) 0.0131(15) -0.0054(14)
C02E 0.057(2) 0.041(2) 0.049(2) 0.0090(16) 0.0088(17) -0.0170(17)
C02F 0.082(3) 0.050(2) 0.039(2) 0.0048(17) 0.0098(19) -0.011(2)
C02G 0.0395(18) 0.052(2) 0.0405(18) 0.0096(15) 0.0130(15) 0.0186(16)
C02H 0.046(2) 0.077(3) 0.070(3) -0.007(2) 0.023(2) -0.006(2)
C02I 0.071(3) 0.062(3) 0.064(3) -0.001(2) 0.010(2) -0.001(2)

loop_
_atom_type_symbol
_atom_type_description
_atom_type_scat_dispersion_real
_atom_type_scat_dispersion_imag
_atom_type_scat_source
C C 0.0181 0.0091 'International Tables Vol C Tables 4.2.6.8 and 6.1.1.4'
H H 0.0000 0.0000 'International Tables Vol C Tables 4.2.6.8 and 6.1.1.4'
Cl Cl 0.3639 0.7018 'International Tables Vol C Tables 4.2.6.8 and 6.1.1.4'
N N 0.0311 0.0180 'International Tables Vol C Tables 4.2.6.8 and 6.1.1.4'
O O 0.0492 0.0322 'International Tables Vol C Tables 4.2.6.8 and 6.1.1.4'
Os Os -4.9801 6.2216 'International Tables Vol C Tables 4.2.6.8 and 6.1.1.4'
P P 0.2955 0.4335 'International Tables Vol C Tables 4.2.6.8 and 6.1.1.4'

loop_
_geom_angle_atom_site_label_1
_geom_angle_atom_site_label_2
_geom_angle_atom_site_label_3
_geom_angle
_geom_angle_site_symmetry_1
_geom_angle_site_symmetry_3
_geom_angle_publ_flag
P005 Os01 Cl4 82.71(2) . . ?
P006 Os01 Cl4 85.51(2) . . ?
P006 Os01 P005 165.83(3) . . ?
N00H Os01 Cl4 101.45(7) . . ?
N00H Os01 P005 92.41(8) . . ?
N00H Os01 P006 97.64(8) . . ?
N00H Os01 C019 156.83(11) . . ?
C019 Os01 Cl4 101.71(8) . . ?
C019 Os01 P005 90.33(8) . . ?
C019 Os01 P006 84.36(8) . . ?
C01I Os01 Cl4 174.32(8) . . ?
C01I Os01 P005 91.61(8) . . ?
C01I Os01 P006 100.06(9) . . ?
C01I Os01 N00H 79.03(11) . . ?
C01I Os01 C019 77.90(12) . . ?
C00I P004 C00V 112.75(14) . . ?
C00I P004 C018 108.43(14) . . ?
C00I P004 C01B 112.74(14) . . ?
C018 P004 C00V 109.55(15) . . ?
C01B P004 C00V 107.07(14) . . ?
C01B P004 C018 106.06(14) . . ?
C00O P005 Os01 120.95(10) . . ?
C00O P005 C00W 101.38(13) . . ?
C00W P005 Os01 113.88(10) . . ?
C012 P005 Os01 112.43(10) . . ?
C012 P005 C00O 102.35(14) . . ?
C012 P005 C00W 103.81(13) . . ?
C00Y P006 Os01 121.88(10) . . ?
C014 P006 Os01 108.08(10) . . ?
C014 P006 C00Y 105.62(14) . . ?
C014 P006 C01E 104.22(14) . . ?
C01E P006 Os01 118.28(10) . . ?
C01E P006 C00Y 96.82(14) . . ?
C00Q O00D H00D 109.5 . . ?
C00S O00F C01N 116.0(3) . . ?
N00H N00G C00S 118.6(2) . . ?
N00H N00G C013 115.3(2) . . ?
C013 N00G C00S 123.8(3) . . ?
N00G N00H Os01 111.80(18) . . ?
N00G N00H C011 113.5(2) . . ?
C011 N00H Os01 130.0(2) . . ?
C00Q C00I P004 120.1(2) . . ?
C019 C00I P004 122.9(2) . . ?
C019 C00I C00Q 117.0(3) . . ?
C00Y C00J H00J 119.8 . . ?
C00Y C00J C01O 120.3(3) . . ?
C01O C00J H00J 119.8 . . ?
C00Z C00K H00K 119.8 . . ?
C00Z C00K C01R 120.5(3) . . ?
C01R C00K H00K 119.8 . . ?
C014 C00L H00L 120.0 . . ?
C01S C00L H00L 120.0 . . ?
C01S C00L C014 120.0(3) . . ?
C00T C00M H00M 119.5 . . ?
C016 C00M H00M 119.5 . . ?
C016 C00M C00T 121.1(3) . . ?
C014 C00N H00N 119.8 . . ?
C017 C00N H00N 119.8 . . ?
C017 C00N C014 120.4(3) . . ?
C00X C00O P005 121.9(2) . . ?
C00X C00O C010 118.7(3) . . ?
C010 C00O P005 119.1(2) . . ?
C012 C00P H00P 120.0 . . ?
C012 C00P C01L 120.1(3) . . ?
C01L C00P H00P 120.0 . . ?
O00D C00Q C00I 109.9(2) . . ?
O00D C00Q H00Q 108.7 . . ?
O00D C00Q C01I 115.4(2) . . ?
C00I C00Q H00Q 108.7 . . ?
C01I C00Q C00I 105.1(2) . . ?
C01I C00Q H00Q 108.7 . . ?
C00W C00R H00R 119.8 . . ?
C025 C00R H00R 119.8 . . ?
C025 C00R C00W 120.4(3) . . ?
O00E C00S O00F 127.0(3) . . ?
O00E C00S N00G 123.2(3) . . ?
O00F C00S N00G 109.8(3) . . ?
C00M C00T C029 120.6(3) . . ?
C01J C00T C00M 118.3(3) . . ?
C01J C00T C029 121.1(3) . . ?
C00W C00U H00U 119.8 . . ?
C01P C00U H00U 119.8 . . ?
C01P C00U C00W 120.3(3) . . ?
C01G C00V P004 121.6(2) . . ?
C01G C00V C01H 119.0(3) . . ?
C01H C00V P004 119.4(2) . . ?
C00R C00W P005 119.2(2) . . ?
C00R C00W C00U 118.7(3) . . ?
C00U C00W P005 122.1(2) . . ?
C00O C00X H00X 119.6 . . ?
C00O C00X C01A 120.7(3) . . ?
C01A C00X H00X 119.6 . . ?
C00J C00Y P006 124.3(2) . . ?
C00J C00Y C022 119.0(3) . . ?
C022 C00Y P006 116.4(3) . . ?
C00K C00Z H00Z 119.8 . . ?
C00K C00Z C012 120.3(3) . . ?
C012 C00Z H00Z 119.8 . . ?
C00O C010 H010 119.7 . . ?
C026 C010 C00O 120.6(3) . . ?
C026 C010 H010 119.7 . . ?
C016 C011 N00H 117.2(3) . . ?
C016 C011 C01C 119.7(3) . . ?
C01C C011 N00H 122.9(3) . . ?
C00P C012 P005 122.0(2) . . ?
C00P C012 C00Z 119.1(3) . . ?
C00Z C012 P005 118.9(2) . . ?
N00G C013 H013 122.6 . . ?
C01I C013 N00G 114.8(3) . . ?
C01I C013 H013 122.6 . . ?
C00L C014 P006 118.7(2) . . ?
C00N C014 P006 121.4(2) . . ?
C00N C014 C00L 119.2(3) . . ?
C01B C015 H015 120.2 . . ?
C01B C015 C020 119.6(3) . . ?
C020 C015 H015 120.2 . . ?
C00M C016 C011 119.8(3) . . ?
C00M C016 H016 120.1 . . ?
C011 C016 H016 120.1 . . ?
C00N C017 H017 119.9 . . ?
C01Y C017 C00N 120.2(3) . . ?
C01Y C017 H017 119.9 . . ?
C01M C018 P004 120.2(3) . . ?
C01M C018 C01V 119.7(3) . . ?
C01V C018 P004 120.1(2) . . ?
Os01 C019 H019 121.4 . . ?
C00I C019 Os01 117.3(2) . . ?
C00I C019 H019 121.4 . . ?
C00X C01A H01A 119.9 . . ?
C027 C01A C00X 120.1(3) . . ?
C027 C01A H01A 119.9 . . ?
C015 C01B P004 119.2(2) . . ?
C015 C01B C01Q 120.2(3) . . ?
C01Q C01B P004 120.4(3) . . ?
C011 C01C H01C 120.1 . . ?
C01J C01C C011 119.8(3) . . ?
C01J C01C H01C 120.1 . . ?
C01E C01D H01D 119.8 . . ?
C01E C01D C01U 120.4(3) . . ?
C01U C01D H01D 119.8 . . ?
C01D C01E P006 122.9(2) . . ?
C01D C01E C01F 118.7(3) . . ?
C01F C01E P006 118.3(2) . . ?
C01E C01F H01F 119.6 . . ?
C01K C01F C01E 120.7(3) . . ?
C01K C01F H01F 119.6 . . ?
C00V C01G H01G 119.8 . . ?
C01Z C01G C00V 120.3(3) . . ?
C01Z C01G H01G 119.8 . . ?
C00V C01H H01H 119.9 . . ?
C01X C01H C00V 120.2(3) . . ?
C01X C01H H01H 119.9 . . ?
C00Q C01I Os01 120.9(2) . . ?
C013 C01I Os01 115.5(2) . . ?
C013 C01I C00Q 123.5(3) . . ?
C00T C01J H01J 119.3 . . ?
C01C C01J C00T 121.4(3) . . ?
C01C C01J H01J 119.3 . . ?
C01F C01K H01K 120.0 . . ?
C01F C01K C01T 120.0(3) . . ?
C01T C01K H01K 120.0 . . ?
C00P C01L H01L 119.8 . . ?
C01R C01L C00P 120.5(3) . . ?
C01R C01L H01L 119.8 . . ?
C018 C01M H01M 120.1 . . ?
C018 C01M C024 119.9(3) . . ?
C024 C01M H01M 120.1 . . ?
O00F C01N H01B 108.9 . . ?
O00F C01N H01E 108.9 . . ?
O00F C01N C02F 113.5(3) . . ?
H01B C01N H01E 107.7 . . ?
C02F C01N H01B 108.9 . . ?
C02F C01N H01E 108.9 . . ?
C00J C01O H01O 120.0 . . ?
C02E C01O C00J 120.1(3) . . ?
C02E C01O H01O 120.0 . . ?
C00U C01P H01P 119.8 . . ?
C023 C01P C00U 120.4(3) . . ?
C023 C01P H01P 119.8 . . ?
C01B C01Q H01Q 120.4 . . ?
C01W C01Q C01B 119.2(3) . . ?
C01W C01Q H01Q 120.4 . . ?
C00K C01R H01R 120.2 . . ?
C01L C01R C00K 119.6(3) . . ?
C01L C01R H01R 120.2 . . ?
C00L C01S H01S 119.8 . . ?
C01Y C01S C00L 120.4(3) . . ?
C01Y C01S H01S 119.8 . . ?
C01K C01T H01T 120.2 . . ?
C01U C01T C01K 119.5(3) . . ?
C01U C01T H01T 120.2 . . ?
C01D C01U H01U 119.7 . . ?
C01T C01U C01D 120.5(3) . . ?
C01T C01U H01U 119.7 . . ?
C018 C01V H01V 120.1 . . ?
C02B C01V C018 119.8(3) . . ?
C02B C01V H01V 120.1 . . ?
C01Q C01W H01W 119.7 . . ?
C02A C01W C01Q 120.6(3) . . ?
C02A C01W H01W 119.7 . . ?
C01H C01X H01X 119.7 . . ?
C01H C01X C021 120.6(3) . . ?
C021 C01X H01X 119.7 . . ?
C017 C01Y H01Y 120.1 . . ?
C01S C01Y C017 119.8(3) . . ?
C01S C01Y H01Y 120.1 . . ?
C01G C01Z H01Z 119.8 . . ?
C021 C01Z C01G 120.4(3) . . ?
C021 C01Z H01Z 119.8 . . ?
C015 C020 H020 119.6 . . ?
C02A C020 C015 120.7(3) . . ?
C02A C020 H020 119.6 . . ?
C01X C021 H021 120.3 . . ?
C01Z C021 C01X 119.5(3) . . ?
C01Z C021 H021 120.3 . . ?
C00Y C022 H022 119.8 . . ?
C028 C022 C00Y 120.3(3) . . ?
C028 C022 H022 119.8 . . ?
C01P C023 H023 120.2 . . ?
C01P C023 C025 119.6(3) . . ?
C025 C023 H023 120.2 . . ?
C01M C024 H024 120.1 . . ?
C02G C024 C01M 119.9(3) . . ?
C02G C024 H024 120.1 . . ?
C00R C025 H025 119.7 . . ?
C023 C025 C00R 120.5(3) . . ?
C023 C025 H025 119.7 . . ?
C010 C026 H026 120.0 . . ?
C010 C026 C027 120.0(3) . . ?
C027 C026 H026 120.0 . . ?
C01A C027 C026 119.9(3) . . ?
C01A C027 H027 120.1 . . ?
C026 C027 H027 120.1 . . ?
C022 C028 H028 119.9 . . ?
C02E C028 C022 120.2(3) . . ?
C02E C028 H028 119.9 . . ?
C00T C029 H02A 109.5 . . ?
C00T C029 H02B 109.5 . . ?
C00T C029 H02C 109.5 . . ?
H02A C029 H02B 109.5 . . ?
H02A C029 H02C 109.5 . . ?
H02B C029 H02C 109.5 . . ?
C01W C02A H02D 120.2 . . ?
C020 C02A C01W 119.7(3) . . ?
C020 C02A H02D 120.2 . . ?
C01V C02B H02E 120.0 . . ?
C02G C02B C01V 120.1(3) . . ?
C02G C02B H02E 120.0 . . ?
Cl6 C02C H02Q 109.2 . . ?
Cl6 C02C H02R 109.2 . . ?
Cl5 C02C Cl6 112.1(2) . . ?
Cl5 C02C H02Q 109.2 . . ?
Cl5 C02C H02R 109.2 . . ?
H02Q C02C H02R 107.9 . . ?
Cl2 C02D Cl3 111.50(18) . . ?
Cl2 C02D H02M 109.3 . . ?
Cl2 C02D H02N 109.3 . . ?
Cl3 C02D H02M 109.3 . . ?
Cl3 C02D H02N 109.3 . . ?
H02M C02D H02N 108.0 . . ?
C01O C02E H02F 120.0 . . ?
C028 C02E C01O 120.0(3) . . ?
C028 C02E H02F 120.0 . . ?
C01N C02F H02G 107.4 . . ?
C01N C02F H02H 107.4 . . ?
H02G C02F H02H 107.0 . . ?
C02I C02F C01N 119.5(4) . . ?
C02I C02F H02G 107.4 . . ?
C02I C02F H02H 107.4 . . ?
C024 C02G C02B 120.6(3) . . ?
C024 C02G H02I 119.7 . . ?
C02B C02G H02I 119.7 . . ?
Cl1 C02H H02O 109.4 . . ?
Cl1 C02H H02P 109.4 . . ?
Cl C02H Cl1 111.2(3) . . ?
Cl C02H H02O 109.4 . . ?
Cl C02H H02P 109.4 . . ?
H02O C02H H02P 108.0 . . ?
C02F C02I H02J 109.5 . . ?
C02F C02I H02K 109.5 . . ?
C02F C02I H02L 109.5 . . ?
H02J C02I H02K 109.5 . . ?
H02J C02I H02L 109.5 . . ?
H02K C02I H02L 109.5 . . ?

loop_
_geom_bond_atom_site_label_1
_geom_bond_atom_site_label_2
_geom_bond_distance
_geom_bond_site_symmetry_2
_geom_bond_publ_flag
Os01 Cl4 2.5025(7) . ?
Os01 P005 2.4409(7) . ?
Os01 P006 2.3674(8) . ?
Os01 N00H 2.052(3) . ?
Os01 C019 2.081(3) . ?
Os01 C01I 1.976(3) . ?
P004 C00I 1.780(3) . ?
P004 C00V 1.811(3) . ?
P004 C018 1.807(3) . ?
P004 C01B 1.806(3) . ?
P005 C00O 1.835(3) . ?
P005 C00W 1.836(3) . ?
P005 C012 1.832(3) . ?
P006 C00Y 1.844(3) . ?
P006 C014 1.828(3) . ?
P006 C01E 1.835(3) . ?
Cl2 C02D 1.770(4) . ?
Cl3 C02D 1.775(3) . ?
Cl1 C02H 1.765(5) . ?
Cl6 C02C 1.774(4) . ?
Cl5 C02C 1.747(3) . ?
Cl C02H 1.738(5) . ?
O00D H00D 0.8400 . ?
O00D C00Q 1.425(3) . ?
O00E C00S 1.198(4) . ?
O00F C00S 1.328(4) . ?
O00F C01N 1.469(4) . ?
N00G N00H 1.384(4) . ?
N00G C00S 1.424(4) . ?
N00G C013 1.398(4) . ?
N00H C011 1.421(4) . ?
C00I C00Q 1.520(4) . ?
C00I C019 1.356(4) . ?
C00J H00J 0.9500 . ?
C00J C00Y 1.384(5) . ?
C00J C01O 1.398(5) . ?
C00K H00K 0.9500 . ?
C00K C00Z 1.382(4) . ?
C00K C01R 1.389(5) . ?
C00L H00L 0.9500 . ?
C00L C014 1.405(4) . ?
C00L C01S 1.388(4) . ?
C00M H00M 0.9500 . ?
C00M C00T 1.395(5) . ?
C00M C016 1.392(4) . ?
C00N H00N 0.9500 . ?
C00N C014 1.390(4) . ?
C00N C017 1.388(4) . ?
C00O C00X 1.391(4) . ?
C00O C010 1.403(4) . ?
C00P H00P 0.9500 . ?
C00P C012 1.393(4) . ?
C00P C01L 1.394(4) . ?
C00Q H00Q 1.0000 . ?
C00Q C01I 1.510(4) . ?
C00R H00R 0.9500 . ?
C00R C00W 1.398(4) . ?
C00R C025 1.386(4) . ?
C00T C01J 1.393(5) . ?
C00T C029 1.512(4) . ?
C00U H00U 0.9500 . ?
C00U C00W 1.398(4) . ?
C00U C01P 1.392(5) . ?
C00V C01G 1.392(5) . ?
C00V C01H 1.398(4) . ?
C00X H00X 0.9500 . ?
C00X C01A 1.393(4) . ?
C00Y C022 1.402(5) . ?
C00Z H00Z 0.9500 . ?
C00Z C012 1.402(4) . ?
C010 H010 0.9500 . ?
C010 C026 1.389(4) . ?
C011 C016 1.393(4) . ?
C011 C01C 1.395(4) . ?
C013 H013 0.9500 . ?
C013 C01I 1.367(4) . ?
C015 H015 0.9500 . ?
C015 C01B 1.390(5) . ?
C015 C020 1.392(5) . ?
C016 H016 0.9500 . ?
C017 H017 0.9500 . ?
C017 C01Y 1.388(5) . ?
C018 C01M 1.392(5) . ?
C018 C01V 1.399(5) . ?
C019 H019 0.9500 . ?
C01A H01A 0.9500 . ?
C01A C027 1.386(5) . ?
C01B C01Q 1.394(5) . ?
C01C H01C 0.9500 . ?
C01C C01J 1.386(4) . ?
C01D H01D 0.9500 . ?
C01D C01E 1.389(5) . ?
C01D C01U 1.393(5) . ?
C01E C01F 1.407(5) . ?
C01F H01F 0.9500 . ?
C01F C01K 1.386(5) . ?
C01G H01G 0.9500 . ?
C01G C01Z 1.388(5) . ?
C01H H01H 0.9500 . ?
C01H C01X 1.382(5) . ?
C01J H01J 0.9500 . ?
C01K H01K 0.9500 . ?
C01K C01T 1.394(6) . ?
C01L H01L 0.9500 . ?
C01L C01R 1.386(5) . ?
C01M H01M 0.9500 . ?
C01M C024 1.397(5) . ?
C01N H01B 0.9900 . ?
C01N H01E 0.9900 . ?
C01N C02F 1.511(6) . ?
C01O H01O 0.9500 . ?
C01O C02E 1.382(6) . ?
C01P H01P 0.9500 . ?
C01P C023 1.383(5) . ?
C01Q H01Q 0.9500 . ?
C01Q C01W 1.393(5) . ?
C01R H01R 0.9500 . ?
C01S H01S 0.9500 . ?
C01S C01Y 1.386(5) . ?
C01T H01T 0.9500 . ?
C01T C01U 1.387(5) . ?
C01U H01U 0.9500 . ?
C01V H01V 0.9500 . ?
C01V C02B 1.387(5) . ?
C01W H01W 0.9500 . ?
C01W C02A 1.386(5) . ?
C01X H01X 0.9500 . ?
C01X C021 1.387(5) . ?
C01Y H01Y 0.9500 . ?
C01Z H01Z 0.9500 . ?
C01Z C021 1.383(5) . ?
C020 H020 0.9500 . ?
C020 C02A 1.376(5) . ?
C021 H021 0.9500 . ?
C022 H022 0.9500 . ?
C022 C028 1.385(5) . ?
C023 H023 0.9500 . ?
C023 C025 1.385(5) . ?
C024 H024 0.9500 . ?
C024 C02G 1.377(6) . ?
C025 H025 0.9500 . ?
C026 H026 0.9500 . ?
C026 C027 1.390(5) . ?
C027 H027 0.9500 . ?
C028 H028 0.9500 . ?
C028 C02E 1.381(6) . ?
C029 H02A 0.9800 . ?
C029 H02B 0.9800 . ?
C029 H02C 0.9800 . ?
C02A H02D 0.9500 . ?
C02B H02E 0.9500 . ?
C02B C02G 1.383(6) . ?
C02C H02Q 0.9900 . ?
C02C H02R 0.9900 . ?
C02D H02M 0.9900 . ?
C02D H02N 0.9900 . ?
C02E H02F 0.9500 . ?
C02F H02G 0.9900 . ?
C02F H02H 0.9900 . ?
C02F C02I 1.488(6) . ?
C02G H02I 0.9500 . ?
C02H H02O 0.9900 . ?
C02H H02P 0.9900 . ?
C02I H02J 0.9800 . ?
C02I H02K 0.9800 . ?
C02I H02L 0.9800 . ?

loop_
_geom_torsion_atom_site_label_1
_geom_torsion_atom_site_label_2
_geom_torsion_atom_site_label_3
_geom_torsion_atom_site_label_4
_geom_torsion
_geom_torsion_site_symmetry_1
_geom_torsion_site_symmetry_2
_geom_torsion_site_symmetry_3
_geom_torsion_site_symmetry_4
_geom_torsion_publ_flag
Os01 P005 C00O C00X 132.2(2) . . . . ?
Os01 P005 C00O C010 -54.7(3) . . . . ?
Os01 P005 C00W C00R -36.7(2) . . . . ?
Os01 P005 C00W C00U 144.6(2) . . . . ?
Os01 P005 C012 C00P 126.3(2) . . . . ?
Os01 P005 C012 C00Z -54.2(2) . . . . ?
Os01 P006 C00Y C00J 110.3(3) . . . . ?
Os01 P006 C00Y C022 -76.0(3) . . . . ?
Os01 P006 C014 C00L -64.8(2) . . . . ?
Os01 P006 C014 C00N 105.3(2) . . . . ?
Os01 P006 C01E C01D 12.9(3) . . . . ?
Os01 P006 C01E C01F -171.2(2) . . . . ?
Os01 N00H C011 C016 53.8(4) . . . . ?
Os01 N00H C011 C01C -122.3(3) . . . . ?
P004 C00I C00Q O00D -44.5(3) . . . . ?
P004 C00I C00Q C01I -169.3(2) . . . . ?
P004 C00I C019 Os01 177.38(14) . . . . ?
P004 C00V C01G C01Z -179.6(3) . . . . ?
P004 C00V C01H C01X 179.6(2) . . . . ?
P004 C018 C01M C024 177.3(3) . . . . ?
P004 C018 C01V C02B -179.7(3) . . . . ?
P004 C01B C01Q C01W -173.1(3) . . . . ?
P005 C00O C00X C01A 172.6(2) . . . . ?
P005 C00O C010 C026 -172.7(2) . . . . ?
P006 C00Y C022 C028 -172.7(3) . . . . ?
P006 C01E C01F C01K -178.8(3) . . . . ?
O00D C00Q C01I Os01 -136.5(2) . . . . ?
O00D C00Q C01I C013 41.5(4) . . . . ?
O00F C01N C02F C02I -83.4(5) . . . . ?
N00G N00H C011 C016 -153.1(3) . . . . ?
N00G N00H C011 C01C 30.9(4) . . . . ?
N00G C013 C01I Os01 -12.5(3) . . . . ?
N00G C013 C01I C00Q 169.5(3) . . . . ?
N00H N00G C00S O00E 1.0(5) . . . . ?
N00H N00G C00S O00F 179.9(3) . . . . ?
N00H N00G C013 C01I -2.2(4) . . . . ?
N00H C011 C016 C00M -176.0(3) . . . . ?
N00H C011 C01C C01J 176.2(3) . . . . ?
C00I P004 C00V C01G -125.1(3) . . . . ?
C00I P004 C00V C01H 55.6(3) . . . . ?
C00I P004 C018 C01M -108.4(3) . . . . ?
C00I P004 C018 C01V 69.7(3) . . . . ?
C00I P004 C01B C015 36.6(3) . . . . ?
C00I P004 C01B C01Q -149.9(2) . . . . ?
C00I C00Q C01I Os01 -15.2(3) . . . . ?
C00I C00Q C01I C013 162.8(3) . . . . ?
C00J C00Y C022 C028 1.3(5) . . . . ?
C00J C01O C02E C028 1.3(6) . . . . ?
C00K C00Z C012 P005 -179.8(2) . . . . ?
C00K C00Z C012 C00P -0.3(4) . . . . ?
C00L C01S C01Y C017 -0.2(5) . . . . ?
C00M C00T C01J C01C 0.5(5) . . . . ?
C00N C017 C01Y C01S 0.3(5) . . . . ?
C00O P005 C00W C00R -168.2(2) . . . . ?
C00O P005 C00W C00U 13.1(3) . . . . ?
C00O P005 C012 C00P -102.4(3) . . . . ?
C00O P005 C012 C00Z 77.1(2) . . . . ?
C00O C00X C01A C027 0.0(5) . . . . ?
C00O C010 C026 C027 -0.1(5) . . . . ?
C00P C01L C01R C00K -0.7(4) . . . . ?
C00Q C00I C019 Os01 -2.1(3) . . . . ?
C00S O00F C01N C02F 82.8(4) . . . . ?
C00S N00G N00H Os01 -148.5(2) . . . . ?
C00S N00G N00H C011 53.3(4) . . . . ?
C00S N00G C013 C01I 160.3(3) . . . . ?
C00T C00M C016 C011 -0.3(5) . . . . ?
C00U C01P C023 C025 -0.2(5) . . . . ?
C00V P004 C00I C00Q -50.6(3) . . . . ?
C00V P004 C00I C019 129.9(3) . . . . ?
C00V P004 C018 C01M 128.1(3) . . . . ?
C00V P004 C018 C01V -53.7(3) . . . . ?
C00V P004 C01B C015 161.2(2) . . . . ?
C00V P004 C01B C01Q -25.4(3) . . . . ?
C00V C01G C01Z C021 0.2(6) . . . . ?
C00V C01H C01X C021 -0.1(5) . . . . ?
C00W P005 C00O C00X -100.8(3) . . . . ?
C00W P005 C00O C010 72.3(3) . . . . ?
C00W P005 C012 C00P 2.8(3) . . . . ?
C00W P005 C012 C00Z -177.7(2) . . . . ?
C00W C00R C025 C023 -0.7(5) . . . . ?
C00W C00U C01P C023 -0.5(5) . . . . ?
C00X C00O C010 C026 0.6(4) . . . . ?
C00X C01A C027 C026 0.5(5) . . . . ?
C00Y P006 C014 C00L 67.1(3) . . . . ?
C00Y P006 C014 C00N -122.8(2) . . . . ?
C00Y P006 C01E C01D -119.1(3) . . . . ?
C00Y P006 C01E C01F 56.9(3) . . . . ?
C00Y C00J C01O C02E -1.0(5) . . . . ?
C00Y C022 C028 C02E -1.0(6) . . . . ?
C00Z C00K C01R C01L 0.7(5) . . . . ?
C010 C00O C00X C01A -0.6(4) . . . . ?
C010 C026 C027 C01A -0.5(5) . . . . ?
C011 C01C C01J C00T -0.6(5) . . . . ?
C012 P005 C00O C00X 6.2(3) . . . . ?
C012 P005 C00O C010 179.3(2) . . . . ?
C012 P005 C00W C00R 85.9(2) . . . . ?
C012 P005 C00W C00U -92.8(3) . . . . ?
C012 C00P C01L C01R 0.2(4) . . . . ?
C013 N00G N00H Os01 14.9(3) . . . . ?
C013 N00G N00H C011 -143.3(3) . . . . ?
C013 N00G C00S O00E -161.0(3) . . . . ?
C013 N00G C00S O00F 18.0(4) . . . . ?
C014 P006 C00Y C00J -13.3(3) . . . . ?
C014 P006 C00Y C022 160.4(3) . . . . ?
C014 P006 C01E C01D 132.9(3) . . . . ?
C014 P006 C01E C01F -51.2(3) . . . . ?
C014 C00L C01S C01Y -0.9(5) . . . . ?
C014 C00N C017 C01Y 0.5(4) . . . . ?
C015 C01B C01Q C01W 0.3(5) . . . . ?
C015 C020 C02A C01W 0.2(5) . . . . ?
C016 C00M C00T C01J 0.0(5) . . . . ?
C016 C00M C00T C029 178.5(3) . . . . ?
C016 C011 C01C C01J 0.3(5) . . . . ?
C017 C00N C014 P006 -171.6(2) . . . . ?
C017 C00N C014 C00L -1.5(4) . . . . ?
C018 P004 C00I C00Q -172.1(2) . . . . ?
C018 P004 C00I C019 8.5(3) . . . . ?
C018 P004 C00V C01G -4.2(3) . . . . ?
C018 P004 C00V C01H 176.5(2) . . . . ?
C018 P004 C01B C015 -81.9(3) . . . . ?
C018 P004 C01B C01Q 91.6(3) . . . . ?
C018 C01M C024 C02G 2.0(5) . . . . ?
C018 C01V C02B C02G 2.8(5) . . . . ?
C019 C00I C00Q O00D 135.0(3) . . . . ?
C019 C00I C00Q C01I 10.1(3) . . . . ?
C01B P004 C00I C00Q 70.8(3) . . . . ?
C01B P004 C00I C019 -108.7(3) . . . . ?
C01B P004 C00V C01G 110.4(3) . . . . ?
C01B P004 C00V C01H -68.9(3) . . . . ?
C01B P004 C018 C01M 12.9(3) . . . . ?
C01B P004 C018 C01V -169.0(3) . . . . ?
C01B C015 C020 C02A 0.6(5) . . . . ?
C01B C01Q C01W C02A 0.6(5) . . . . ?
C01C C011 C016 C00M 0.2(5) . . . . ?
C01D C01E C01F C01K -2.7(5) . . . . ?
C01E P006 C00Y C00J -120.2(3) . . . . ?
C01E P006 C00Y C022 53.5(3) . . . . ?
C01E P006 C014 C00L 168.5(2) . . . . ?
C01E P006 C014 C00N -21.4(3) . . . . ?
C01E C01D C01U C01T 1.3(5) . . . . ?
C01E C01F C01K C01T 2.0(5) . . . . ?
C01F C01K C01T C01U 0.3(5) . . . . ?
C01G C00V C01H C01X 0.3(5) . . . . ?
C01G C01Z C021 C01X -0.1(6) . . . . ?
C01H C00V C01G C01Z -0.3(5) . . . . ?
C01H C01X C021 C01Z 0.0(5) . . . . ?
C01K C01T C01U C01D -2.0(5) . . . . ?
C01L C00P C012 P005 179.8(2) . . . . ?
C01L C00P C012 C00Z 0.3(4) . . . . ?
C01M C018 C01V C02B -1.6(5) . . . . ?
C01M C024 C02G C02B -0.8(5) . . . . ?
C01N O00F C00S O00E 2.4(5) . . . . ?
C01N O00F C00S N00G -176.5(3) . . . . ?
C01O C00J C00Y P006 173.2(3) . . . . ?
C01O C00J C00Y C022 -0.3(5) . . . . ?
C01P C00U C00W P005 179.3(2) . . . . ?
C01P C00U C00W C00R 0.5(4) . . . . ?
C01P C023 C025 C00R 0.8(5) . . . . ?
C01Q C01W C02A C020 -0.8(5) . . . . ?
C01R C00K C00Z C012 -0.2(4) . . . . ?
C01S C00L C014 P006 172.0(2) . . . . ?
C01S C00L C014 C00N 1.7(4) . . . . ?
C01U C01D C01E P006 176.9(2) . . . . ?
C01U C01D C01E C01F 1.0(5) . . . . ?
C01V C018 C01M C024 -0.8(5) . . . . ?
C01V C02B C02G C024 -1.7(5) . . . . ?
C020 C015 C01B P004 172.6(3) . . . . ?
C020 C015 C01B C01Q -0.9(5) . . . . ?
C022 C028 C02E C01O -0.3(6) . . . . ?
C025 C00R C00W P005 -178.8(2) . . . . ?
C025 C00R C00W C00U 0.0(4) . . . . ?
C029 C00T C01J C01C -178.0(3) . . . . ?
